data_8107150
loop_
_publ_author_name
'Cui, Kuo'
'Wang, Liang-Liang'
'Zhang, Wen-Wei'
'Liu, Fu-Xin'
'Zhang, Wen-Jun'
'Fan, Zhuo-Wen'

_publ_section_title
;
 Crystal structure of
 bis(1-ethyl-6-fluoro-4-oxido-7-(piperazin-1-ium-1-yl)-1,8-naphthyridin-1-ium-3-carboxylate-\k2
 O,O&#x2032;)copper(II) benzene-1, 4-dicarboxylate dihydrate,
 C38H42F2CuN8O12
;
_journal_issue 4
_journal_name_full 'Zeitschrift f\"ur Kristallographie - New Crystal Structures'
_journal_page_first 1219
_journal_page_last 1220
_journal_paper_doi 10.1515/ncrs-2016-0140
_journal_volume 231
_journal_year 2016
_chemical_formula_moiety 'C30 H34 Cu F2 N8 O6, C8 H4 O4, 2(H2 O)'
_chemical_formula_sum 'C38 H42 Cu F2 N8 O12'
_chemical_formula_weight 904.34
_space_group_crystal_system triclinic
_space_group_IT_number 2
_space_group_name_Hall '-P 1'
_space_group_name_H-M_alt 'P -1'
_atom_sites_solution_hydrogens geom
_atom_sites_solution_primary direct
_atom_sites_solution_secondary difmap
_cell_angle_alpha 95.014(2)
_cell_angle_beta 92.041(2)
_cell_angle_gamma 103.223(2)
_cell_formula_units_Z 1
_cell_length_a 5.4709(2)
_cell_length_b 10.4100(4)
_cell_length_c 17.3373(6)
_cell_measurement_reflns_used 5812
_cell_measurement_temperature 296(2)
_cell_measurement_theta_max 27.49
_cell_measurement_theta_min 2.24
_cell_volume 955.96(6)
_computing_cell_refinement 'Bruker SMART'
_computing_data_collection 'Bruker SMART'
_computing_data_reduction 'Bruker SAINT'
_computing_molecular_graphics 'Olex2 (Dolomanov et al., 2009)'
_computing_publication_material 'Olex2 (Dolomanov et al., 2009)'
_computing_structure_refinement 'XL (Sheldrick, 2008)'
_computing_structure_solution 'SHELXS-97 (Sheldrick, 1990)'
_diffrn_ambient_temperature 296.15
_diffrn_measured_fraction_theta_full 1.000
_diffrn_measured_fraction_theta_max 1.000
_diffrn_measurement_device_type 'CCD area detector'
_diffrn_measurement_method 'phi and omega scans'
_diffrn_radiation_monochromator graphite
_diffrn_radiation_type MoK\a
_diffrn_radiation_wavelength 0.71073
_diffrn_reflns_av_R_equivalents 0.0308
_diffrn_reflns_av_unetI/netI 0.0265
_diffrn_reflns_limit_h_max 6
_diffrn_reflns_limit_h_min -6
_diffrn_reflns_limit_k_max 12
_diffrn_reflns_limit_k_min -12
_diffrn_reflns_limit_l_max 19
_diffrn_reflns_limit_l_min -20
_diffrn_reflns_number 13821
_diffrn_reflns_theta_full 25.00
_diffrn_reflns_theta_max 25.00
_diffrn_reflns_theta_min 1.18
_diffrn_source 'fine-focus sealed tube'
_exptl_absorpt_coefficient_mu 0.658
_exptl_absorpt_correction_T_max 0.8687
_exptl_absorpt_correction_T_min 0.8527
_exptl_absorpt_correction_type multi-scan
_exptl_absorpt_process_details sadabs
_exptl_crystal_colour green
_exptl_crystal_colour_primary green
_exptl_crystal_density_diffrn 1.571
_exptl_crystal_density_meas .
_exptl_crystal_density_method 'not measured'
_exptl_crystal_description block
_exptl_crystal_F_000 469
_exptl_crystal_size_max 0.25
_exptl_crystal_size_mid 0.25
_exptl_crystal_size_min 0.22
_refine_diff_density_max 0.342
_refine_diff_density_min -0.483
_refine_diff_density_rms 0.113
_refine_ls_extinction_method none
_refine_ls_goodness_of_fit_ref 1.135
_refine_ls_hydrogen_treatment mixed
_refine_ls_matrix_type full
_refine_ls_number_parameters 292
_refine_ls_number_reflns 3380
_refine_ls_number_restraints 6
_refine_ls_restrained_S_all 1.137
_refine_ls_R_factor_all 0.0413
_refine_ls_R_factor_gt 0.0347
_refine_ls_shift/su_max 0.000
_refine_ls_shift/su_mean 0.000
_refine_ls_structure_factor_coef Fsqd
_refine_ls_weighting_details 'calc w=1/[\s^2^(Fo^2^)+(0.0595P)^2^+0.3636P] where P=(Fo^2^+2Fc^2^)/3'
_refine_ls_weighting_scheme calc
_refine_ls_wR_factor_gt 0.0971
_refine_ls_wR_factor_ref 0.1125
_reflns_number_gt 3071
_reflns_number_total 3380
_reflns_threshold_expression >2sigma(I)
_cod_data_source_file suppl_ncrs-2016-0140_suppl.cif
_cod_data_source_block Cu-en-bdc
_cod_database_code 8107150
_olex2_refinement_description
;
1. Fixed Uiso
 At 1.2 times of:
  All C(H) groups, All C(H,H) groups
 At 1.5 times of:
  All H(H,H) groups, All C(H,H,H) groups
2. Restrained distances
 H6A_$1-O6_$1
 0.9 with sigma of 0.02
 H6B_$1-O6_$1
 0.9 with sigma of 0.02
 H6A_$1-H6B_$1
 1.25 with sigma of 0.02
 H6B_$1-H6B_$2
 2.15 with sigma of 0.02
 H6A_$1-O6_$1 \\sim O6_$1-H6B_$1
 with sigma of 0.02
 H6A_$1-O6_$1 \\sim O6_$1-H6B_$1
 with sigma of 0.0001
3.a Secondary CH2 refined with riding coordinates:
 C10(H10A,H10B), C12(H12A,H12B), C13(H13A,H13B), C14(H14A,H14B), C15(H15A,H15B)
3.b Aromatic/amide H refined with riding coordinates:
 C3(H3), C7(H7), C16(H16), C18(H18)
3.c Idealised Me refined as rotating group:
 C11(H11A,H11B,H11C)
;
_olex2_submission_special_instructions 'No special instructions were received'

loop_
_space_group_symop_id
_space_group_symop_operation_xyz
1 'x, y, z'
2 '-x, -y, -z'

loop_
_atom_site_label
_atom_site_type_symbol
_atom_site_fract_x
_atom_site_fract_y
_atom_site_fract_z
_atom_site_U_iso_or_equiv
_atom_site_adp_type
_atom_site_occupancy
_atom_site_calc_flag
_atom_site_disorder_assembly
_atom_site_disorder_group
_atom_site_site_symmetry_order
_atom_site_refinement_flags_posn
_atom_site_refinement_flags_adp
_atom_site_refinement_flags_occupancy
C1 C 0.1517(4) 1.0768(2) 0.84813(14) 0.0362(5) Uani 1 d . . 1 . . .
C2 C 0.3125(4) 0.9770(2) 0.84485(13) 0.0315(5) Uani 1 d . . 1 . . .
C3 C 0.4393(4) 0.9653(2) 0.77824(14) 0.0342(5) Uani 1 d . . 1 . . .
H3 H 0.4188 1.0190 0.7395 0.041 Uiso 1 calc . . 1 R . .
C4 C 0.3374(4) 0.8959(2) 0.90469(13) 0.0314(5) Uani 1 d . . 1 . . .
C5 C 0.5027(4) 0.8074(2) 0.89095(13) 0.0304(5) Uani 1 d . . 1 . . .
C6 C 0.6247(4) 0.7999(2) 0.82163(13) 0.0303(5) Uani 1 d . . 1 . . .
C7 C 0.5511(4) 0.7232(2) 0.94613(13) 0.0354(5) Uani 1 d . . 1 . . .
H7 H 0.4786 0.7246 0.9938 0.043 Uiso 1 calc . . 1 R . .
C8 C 0.7025(5) 0.6411(2) 0.92933(14) 0.0369(5) Uani 1 d . . 1 . . .
C9 C 0.8122(4) 0.6343(2) 0.85609(13) 0.0321(5) Uani 1 d . . 1 . . .
C10 C 0.7108(5) 0.8736(3) 0.69031(14) 0.0438(6) Uani 1 d . . 1 . . .
H10A H 0.8824 0.8657 0.6996 0.053 Uiso 1 calc . . 1 R . .
H10B H 0.7165 0.9548 0.6662 0.053 Uiso 1 calc . . 1 R . .
C11 C 0.5699(7) 0.7572(3) 0.63610(17) 0.0629(8) Uani 1 d . . 1 . . .
H11A H 0.3988 0.7636 0.6279 0.094 Uiso 1 calc . . 1 GR . .
H11B H 0.5730 0.6764 0.6585 0.094 Uiso 1 calc . . 1 GR . .
H11C H 0.6482 0.7574 0.5874 0.094 Uiso 1 calc . . 1 GR . .
C12 C 1.0663(5) 0.5532(3) 0.75942(17) 0.0455(6) Uani 1 d . . 1 . . .
H12A H 1.2304 0.5326 0.7617 0.055 Uiso 1 calc . . 1 R . .
H12B H 1.0865 0.6412 0.7425 0.055 Uiso 1 calc . . 1 R . .
C13 C 0.8934(5) 0.4542(3) 0.70188(16) 0.0455(6) Uani 1 d . . 1 . . .
H13A H 0.7344 0.4795 0.6958 0.055 Uiso 1 calc . . 1 R . .
H13B H 0.9674 0.4537 0.6519 0.055 Uiso 1 calc . . 1 R . .
C14 C 0.7607(5) 0.3167(2) 0.80788(15) 0.0409(6) Uani 1 d . . 1 . . .
H14A H 0.7506 0.2294 0.8249 0.049 Uiso 1 calc . . 1 R . .
H14B H 0.5936 0.3337 0.8080 0.049 Uiso 1 calc . . 1 R . .
C15 C 0.9363(5) 0.4192(2) 0.86311(15) 0.0446(6) Uani 1 d . . 1 . . .
H15A H 0.8698 0.4191 0.9142 0.053 Uiso 1 calc . . 1 R . .
H15B H 1.0988 0.3970 0.8670 0.053 Uiso 1 calc . . 1 R . .
C16 C -0.0540(5) 0.1211(3) 0.52077(15) 0.0429(6) Uani 1 d . . 1 . . .
H16 H -0.0922 0.2024 0.5344 0.051 Uiso 1 calc . . 1 R . .
C17 C 0.1556(4) 0.0913(2) 0.55527(14) 0.0372(5) Uani 1 d . . 1 . . .
C18 C 0.2066(5) -0.0309(3) 0.53370(15) 0.0433(6) Uani 1 d . . 1 . . .
H18 H 0.3466 -0.0524 0.5564 0.052 Uiso 1 calc . . 1 R . .
C19 C 0.3276(5) 0.1882(2) 0.61431(14) 0.0393(6) Uani 1 d . . 1 . . .
Cu1 Cu 0.0000 1.0000 1.0000 0.03519(16) Uani 1 d . . 2 S T P
F1 F 0.7598(3) 0.56743(17) 0.98475(9) 0.0575(4) Uani 1 d . . 1 . . .
H3A H 0.982(6) 0.292(3) 0.7225(16) 0.044(8) Uiso 1 d . . 1 . . .
H6A H 0.249(6) 0.417(3) 0.5512(15) 0.065 Uiso 1 d . . 1 DR . .
H6B H 0.124(3) 0.434(2) 0.4914(14) 0.065 Uiso 1 d . . 1 DR . .
H3B H 0.717(6) 0.254(3) 0.693(2) 0.069(10) Uiso 1 d . . 1 . . .
N1 N 0.5906(4) 0.88150(18) 0.76559(11) 0.0333(4) Uani 1 d . . 1 . . .
N2 N 0.9676(4) 0.5520(2) 0.83669(12) 0.0391(5) Uani 1 d . . 1 . . .
N3 N 0.8490(4) 0.3195(2) 0.72848(13) 0.0412(5) Uani 1 d . . 1 . . .
N4 N 0.7717(3) 0.71567(18) 0.80462(11) 0.0329(4) Uani 1 d . . 1 . . .
O1 O 0.2272(3) 0.89333(17) 0.96832(10) 0.0406(4) Uani 1 d . . 1 . . .
O2 O 0.0266(3) 1.08942(18) 0.90826(10) 0.0451(4) Uani 1 d . . 1 . . .
O3 O 0.1469(4) 1.1425(2) 0.79313(12) 0.0570(5) Uani 1 d . . 1 . . .
O4 O 0.5154(3) 0.15093(18) 0.64053(10) 0.0447(4) Uani 1 d . . 1 . . .
O5 O 0.2783(4) 0.29689(19) 0.63427(11) 0.0518(5) Uani 1 d . . 1 . . .
O6 O 0.2458(6) 0.4757(3) 0.5212(2) 0.0999(9) Uani 1 d . . 1 D . .

loop_
_atom_site_aniso_label
_atom_site_aniso_U_11
_atom_site_aniso_U_22
_atom_site_aniso_U_33
_atom_site_aniso_U_23
_atom_site_aniso_U_13
_atom_site_aniso_U_12
C1 0.0361(12) 0.0361(12) 0.0397(13) 0.0068(10) 0.0069(10) 0.0135(10)
C2 0.0314(11) 0.0307(11) 0.0335(12) 0.0030(9) 0.0068(9) 0.0085(9)
C3 0.0385(12) 0.0318(12) 0.0340(12) 0.0066(9) 0.0074(10) 0.0099(10)
C4 0.0292(11) 0.0298(11) 0.0336(12) 0.0002(9) 0.0052(9) 0.0044(9)
C5 0.0310(11) 0.0289(11) 0.0309(11) 0.0003(9) 0.0039(9) 0.0063(9)
C6 0.0296(11) 0.0279(11) 0.0329(12) 0.0006(9) 0.0046(9) 0.0063(9)
C7 0.0398(12) 0.0385(13) 0.0287(11) 0.0018(10) 0.0050(9) 0.0105(10)
C8 0.0424(13) 0.0381(13) 0.0319(12) 0.0044(10) -0.0021(10) 0.0133(10)
C9 0.0270(11) 0.0297(11) 0.0378(12) -0.0047(9) -0.0024(9) 0.0063(9)
C10 0.0553(16) 0.0463(14) 0.0369(13) 0.0117(11) 0.0227(12) 0.0204(12)
C11 0.099(3) 0.0577(18) 0.0375(15) 0.0031(13) 0.0161(15) 0.0293(17)
C12 0.0362(13) 0.0391(13) 0.0634(17) 0.0001(12) 0.0170(12) 0.0134(11)
C13 0.0547(16) 0.0431(14) 0.0438(14) 0.0021(11) 0.0119(12) 0.0213(12)
C14 0.0440(14) 0.0347(12) 0.0472(14) 0.0055(11) 0.0020(11) 0.0150(11)
C15 0.0531(15) 0.0415(14) 0.0439(14) -0.0020(11) -0.0074(12) 0.0248(12)
C16 0.0431(14) 0.0408(13) 0.0471(15) 0.0017(11) 0.0018(11) 0.0156(11)
C17 0.0369(12) 0.0422(13) 0.0335(12) 0.0057(10) 0.0052(10) 0.0096(10)
C18 0.0393(13) 0.0490(15) 0.0441(14) 0.0047(11) -0.0038(11) 0.0165(11)
C19 0.0410(13) 0.0432(14) 0.0335(12) 0.0037(10) 0.0056(10) 0.0090(11)
Cu1 0.0370(2) 0.0373(2) 0.0346(2) 0.00305(17) 0.01025(17) 0.01437(18)
F1 0.0808(12) 0.0686(11) 0.0385(8) 0.0143(7) 0.0048(8) 0.0458(9)
N1 0.0379(10) 0.0320(10) 0.0325(10) 0.0056(8) 0.0109(8) 0.0113(8)
N2 0.0364(11) 0.0347(10) 0.0468(12) -0.0038(9) -0.0001(9) 0.0124(9)
N3 0.0401(12) 0.0375(11) 0.0476(13) -0.0046(9) -0.0030(10) 0.0163(10)
N4 0.0325(10) 0.0316(10) 0.0357(10) 0.0015(8) 0.0066(8) 0.0097(8)
O1 0.0468(10) 0.0467(10) 0.0353(9) 0.0095(7) 0.0164(7) 0.0213(8)
O2 0.0531(10) 0.0510(10) 0.0418(10) 0.0095(8) 0.0173(8) 0.0301(9)
O3 0.0687(13) 0.0665(13) 0.0549(12) 0.0269(10) 0.0263(10) 0.0438(11)
O4 0.0443(10) 0.0503(10) 0.0395(10) -0.0016(8) -0.0060(8) 0.0144(8)
O5 0.0554(11) 0.0476(11) 0.0530(11) -0.0047(9) -0.0031(9) 0.0180(9)
O6 0.101(2) 0.093(2) 0.109(2) 0.0396(18) 0.0188(18) 0.0157(18)

loop_
_atom_type_symbol
_atom_type_description
_atom_type_scat_dispersion_real
_atom_type_scat_dispersion_imag
_atom_type_scat_source
C C 0.0033 0.0016 'International Tables Vol C Tables 4.2.6.8 and 6.1.1.4'
H H 0.0000 0.0000 'International Tables Vol C Tables 4.2.6.8 and 6.1.1.4'
Cu Cu 0.3201 1.2651 'International Tables Vol C Tables 4.2.6.8 and 6.1.1.4'
F F 0.0171 0.0103 'International Tables Vol C Tables 4.2.6.8 and 6.1.1.4'
N N 0.0061 0.0033 'International Tables Vol C Tables 4.2.6.8 and 6.1.1.4'
O O 0.0106 0.0060 'International Tables Vol C Tables 4.2.6.8 and 6.1.1.4'

loop_
_geom_angle_atom_site_label_1
_geom_angle_atom_site_label_2
_geom_angle_atom_site_label_3
_geom_angle
_geom_angle_site_symmetry_1
_geom_angle_site_symmetry_3
O2 C1 C2 118.7(2) . .
O3 C1 C2 118.4(2) . .
O3 C1 O2 122.9(2) . .
C3 C2 C1 116.4(2) . .
C3 C2 C4 119.3(2) . .
C4 C2 C1 124.2(2) . .
C2 C3 H3 117.8 . .
N1 C3 C2 124.3(2) . .
N1 C3 H3 117.8 . .
C2 C4 C5 115.9(2) . .
O1 C4 C2 126.3(2) . .
O1 C4 C5 117.8(2) . .
C6 C5 C4 121.8(2) . .
C6 C5 C7 115.9(2) . .
C7 C5 C4 122.3(2) . .
N1 C6 C5 119.18(19) . .
N4 C6 C5 124.2(2) . .
N4 C6 N1 116.62(19) . .
C5 C7 H7 120.3 . .
C8 C7 C5 119.5(2) . .
C8 C7 H7 120.3 . .
C7 C8 C9 121.7(2) . .
C7 C8 F1 118.6(2) . .
F1 C8 C9 119.6(2) . .
N2 C9 C8 123.5(2) . .
N4 C9 C8 119.0(2) . .
N4 C9 N2 117.5(2) . .
H10A C10 H10B 107.9 . .
C11 C10 H10A 109.3 . .
C11 C10 H10B 109.3 . .
N1 C10 H10A 109.3 . .
N1 C10 H10B 109.3 . .
N1 C10 C11 111.7(2) . .
C10 C11 H11A 109.5 . .
C10 C11 H11B 109.5 . .
C10 C11 H11C 109.5 . .
H11A C11 H11B 109.5 . .
H11A C11 H11C 109.5 . .
H11B C11 H11C 109.5 . .
H12A C12 H12B 108.0 . .
C13 C12 H12A 109.4 . .
C13 C12 H12B 109.4 . .
N2 C12 H12A 109.4 . .
N2 C12 H12B 109.4 . .
N2 C12 C13 111.3(2) . .
C12 C13 H13A 109.6 . .
C12 C13 H13B 109.6 . .
H13A C13 H13B 108.1 . .
N3 C13 C12 110.5(2) . .
N3 C13 H13A 109.6 . .
N3 C13 H13B 109.6 . .
H14A C14 H14B 108.1 . .
C15 C14 H14A 109.5 . .
C15 C14 H14B 109.5 . .
N3 C14 H14A 109.5 . .
N3 C14 H14B 109.5 . .
N3 C14 C15 110.9(2) . .
C14 C15 H15A 109.4 . .
C14 C15 H15B 109.4 . .
H15A C15 H15B 108.0 . .
N2 C15 C14 111.0(2) . .
N2 C15 H15A 109.4 . .
N2 C15 H15B 109.4 . .
C17 C16 H16 119.8 . .
C18 C16 H16 119.8 2_556 .
C18 C16 C17 120.3(2) 2_556 .
C16 C17 C18 118.3(2) . .
C16 C17 C19 121.7(2) . .
C18 C17 C19 120.0(2) . .
C16 C18 C17 121.3(2) 2_556 .
C16 C18 H18 119.3 2_556 .
C17 C18 H18 119.3 . .
O4 C19 C17 115.9(2) . .
O5 C19 C17 119.6(2) . .
O5 C19 O4 124.5(2) . .
O1 Cu1 O1 180.00(10) . 2_577
O2 Cu1 O1 86.17(7) . 2_577
O2 Cu1 O1 93.83(7) . .
O2 Cu1 O1 86.17(7) 2_577 .
O2 Cu1 O1 93.83(7) 2_577 2_577
O2 Cu1 O2 180.000(1) . 2_577
C3 N1 C6 119.44(19) . .
C3 N1 C10 119.76(19) . .
C6 N1 C10 120.74(19) . .
C9 N2 C12 118.3(2) . .
C9 N2 C15 123.1(2) . .
C12 N2 C15 109.92(19) . .
C13 N3 H3A 107(2) . .
C13 N3 H3B 110.7(19) . .
C14 N3 C13 112.15(19) . .
C14 N3 H3A 115(2) . .
C14 N3 H3B 107.6(19) . .
H3A N3 H3B 104(3) . .
C9 N4 C6 119.6(2) . .
C4 O1 Cu1 125.83(15) . .
C1 O2 Cu1 131.09(16) . .
H6A O6 H6B 98(2) . .

loop_
_geom_bond_atom_site_label_1
_geom_bond_atom_site_label_2
_geom_bond_distance
_geom_bond_site_symmetry_2
C1 C2 1.505(3) .
C1 O2 1.281(3) .
C1 O3 1.224(3) .
C2 C3 1.379(3) .
C2 C4 1.416(3) .
C3 H3 0.9300 .
C3 N1 1.343(3) .
C4 C5 1.442(3) .
C4 O1 1.275(3) .
C5 C6 1.400(3) .
C5 C7 1.410(3) .
C6 N1 1.380(3) .
C6 N4 1.341(3) .
C7 H7 0.9300 .
C7 C8 1.342(3) .
C8 C9 1.427(3) .
C8 F1 1.351(3) .
C9 N2 1.369(3) .
C9 N4 1.329(3) .
C10 H10A 0.9700 .
C10 H10B 0.9700 .
C10 C11 1.506(4) .
C10 N1 1.487(3) .
C11 H11A 0.9600 .
C11 H11B 0.9600 .
C11 H11C 0.9600 .
C12 H12A 0.9700 .
C12 H12B 0.9700 .
C12 C13 1.503(4) .
C12 N2 1.462(3) .
C13 H13A 0.9700 .
C13 H13B 0.9700 .
C13 N3 1.485(3) .
C14 H14A 0.9700 .
C14 H14B 0.9700 .
C14 C15 1.505(4) .
C14 N3 1.476(3) .
C15 H15A 0.9700 .
C15 H15B 0.9700 .
C15 N2 1.469(3) .
C16 H16 0.9300 .
C16 C17 1.384(3) .
C16 C18 1.379(4) 2_556
C17 C18 1.387(4) .
C17 C19 1.506(3) .
C18 C16 1.379(4) 2_556
C18 H18 0.9300 .
C19 O4 1.262(3) .
C19 O5 1.245(3) .
Cu1 O1 1.9112(16) .
Cu1 O1 1.9112(16) 2_577
Cu1 O2 1.9055(17) 2_577
Cu1 O2 1.9055(17) .
N3 H3A 0.84(3) .
N3 H3B 1.02(4) .
O6 H6A 0.840(11) .
O6 H6B 0.840(11) .

loop_
_geom_torsion_atom_site_label_1
_geom_torsion_atom_site_label_2
_geom_torsion_atom_site_label_3
_geom_torsion_atom_site_label_4
_geom_torsion
_geom_torsion_site_symmetry_1
_geom_torsion_site_symmetry_2
_geom_torsion_site_symmetry_3
_geom_torsion_site_symmetry_4
C1 C2 C3 N1 180.0(2) . . . .
C1 C2 C4 C5 -179.4(2) . . . .
C1 C2 C4 O1 1.2(4) . . . .
C2 C1 O2 Cu1 -0.6(3) . . . .
C2 C3 N1 C6 0.3(3) . . . .
C2 C3 N1 C10 177.8(2) . . . .
C2 C4 C5 C6 -1.8(3) . . . .
C2 C4 C5 C7 178.3(2) . . . .
C2 C4 O1 Cu1 -0.5(3) . . . .
C3 C2 C4 C5 1.3(3) . . . .
C3 C2 C4 O1 -178.1(2) . . . .
C4 C2 C3 N1 -0.6(4) . . . .
C4 C5 C6 N1 1.5(3) . . . .
C4 C5 C6 N4 -177.1(2) . . . .
C4 C5 C7 C8 178.6(2) . . . .
C5 C4 O1 Cu1 -179.90(15) . . . .
C5 C6 N1 C3 -0.7(3) . . . .
C5 C6 N1 C10 -178.2(2) . . . .
C5 C6 N4 C9 -1.3(3) . . . .
C5 C7 C8 C9 -1.4(4) . . . .
C5 C7 C8 F1 175.8(2) . . . .
C6 C5 C7 C8 -1.3(3) . . . .
C7 C5 C6 N1 -178.6(2) . . . .
C7 C5 C6 N4 2.8(3) . . . .
C7 C8 C9 N2 180.0(2) . . . .
C7 C8 C9 N4 3.0(3) . . . .
C8 C9 N2 C12 179.4(2) . . . .
C8 C9 N2 C15 35.0(3) . . . .
C8 C9 N4 C6 -1.5(3) . . . .
C11 C10 N1 C3 -99.1(3) . . . .
C11 C10 N1 C6 78.4(3) . . . .
C12 C13 N3 C14 53.3(3) . . . .
C13 C12 N2 C9 -89.6(3) . . . .
C13 C12 N2 C15 59.1(3) . . . .
C14 C15 N2 C9 88.2(3) . . . .
C14 C15 N2 C12 -58.7(3) . . . .
C15 C14 N3 C13 -53.3(3) . . . .
C16 C17 C18 C16 0.1(4) . . . 2_556
C16 C17 C19 O4 -178.6(2) . . . .
C16 C17 C19 O5 1.7(4) . . . .
C18 C16 C17 C18 -0.1(4) 2_556 . . .
C18 C16 C17 C19 179.3(2) 2_556 . . .
C18 C17 C19 O4 0.8(3) . . . .
C18 C17 C19 O5 -178.9(2) . . . .
C19 C17 C18 C16 -179.3(2) . . . 2_556
F1 C8 C9 N2 2.8(3) . . . .
F1 C8 C9 N4 -174.2(2) . . . .
N1 C6 N4 C9 -179.99(19) . . . .
N2 C9 N4 C6 -178.73(19) . . . .
N2 C12 C13 N3 -56.2(3) . . . .
N3 C14 C15 N2 55.9(3) . . . .
N4 C6 N1 C3 178.0(2) . . . .
N4 C6 N1 C10 0.6(3) . . . .
N4 C9 N2 C12 -3.6(3) . . . .
N4 C9 N2 C15 -147.9(2) . . . .
O1 C4 C5 C6 177.7(2) . . . .
O1 C4 C5 C7 -2.2(3) . . . .
O1 Cu1 O1 C4 144(100) 2_577 . . .
O1 Cu1 O2 C1 1.0(2) . . . .
O1 Cu1 O2 C1 -179.0(2) 2_577 . . .
O2 C1 C2 C3 178.7(2) . . . .
O2 C1 C2 C4 -0.6(4) . . . .
O2 Cu1 O1 C4 179.6(2) 2_577 . . .
O2 Cu1 O1 C4 -0.4(2) . . . .
O2 Cu1 O2 C1 49(100) 2_577 . . .
O3 C1 C2 C3 -1.4(3) . . . .
O3 C1 C2 C4 179.2(2) . . . .
O3 C1 O2 Cu1 179.5(2) . . . .
